data_4116414
loop_
_publ_author_name
'M. Dhanasekaran'
'F. Fabiola'
'V. Pattabhi'
'S. Durani'

_publ_section_title
;
 A Rationally Designed Turn-Helix Peptide
;
_journal_name_full 'Journal of the American Chemical Society'
_journal_page_first 5575
_journal_page_last 5576
_journal_paper_doi 10.1021/ja984237v
_journal_volume 121
_journal_year 1999
_chemical_formula_sum 'C33 H74 N9 O12'
_chemical_formula_weight 789.01
_chemical_name_systematic
; 
 ? 
;
_space_group_IT_number 5
_symmetry_cell_setting monoclinic
_symmetry_space_group_name_Hall 'C 2y'
_symmetry_space_group_name_H-M 'C 1 2 1'
_atom_sites_solution_hydrogens geom
_atom_sites_solution_primary direct
_atom_sites_solution_secondary difmap
_audit_creation_method SHELXL
_cell_angle_alpha 90.00(1)
_cell_angle_beta 117.10(1)
_cell_angle_gamma 90.00(1)
_cell_formula_units_Z 4
_cell_length_a 28.074(5)
_cell_length_b 11.287(1)
_cell_length_c 23.654(3)
_cell_measurement_reflns_used 25
_cell_measurement_temperature 293(2)
_cell_measurement_theta_max 25
_cell_measurement_theta_min 1
_cell_volume 6672.4(17)
_computing_cell_refinement 'SDP (Frenz, 1978)'
_computing_data_collection
;
Enraf-Nonius CAD-4 Software (Enraf-Nonius, 1989)
;
_computing_data_reduction 'XCAD4-PC (Enraf-Nonius, 1994)'
_computing_molecular_graphics 'Biosym (Biosym Technologies)'
_computing_publication_material 'PARST (Nardelli, 1983)'
_computing_structure_refinement 'SHELXL-93 (Sheldrick, 1993)'
_computing_structure_solution 'SHELXS-97 (Sheldrick, 1997)'
_diffrn_ambient_temperature 293(2)
_diffrn_measurement_device 'Enraf-Nonius CAD-4 diffractometer'
_diffrn_measurement_method \W/2\q
_diffrn_radiation_monochromator graphite
_diffrn_radiation_source 'fine-focus sealed tube'
_diffrn_radiation_type CuKa
_diffrn_radiation_wavelength 1.54180
_diffrn_reflns_av_R_equivalents 0.1200
_diffrn_reflns_av_sigmaI/netI 0.0941
_diffrn_reflns_limit_h_max 26
_diffrn_reflns_limit_h_min -34
_diffrn_reflns_limit_k_max 0
_diffrn_reflns_limit_k_min -8
_diffrn_reflns_limit_l_max 28
_diffrn_reflns_limit_l_min -14
_diffrn_reflns_number 5256
_diffrn_reflns_theta_max 69.91
_diffrn_reflns_theta_min 2.10
_diffrn_standards_decay_% none
_diffrn_standards_interval_count 100
_diffrn_standards_interval_time '60 min'
_diffrn_standards_number 3
_exptl_absorpt_coefficient_mu 0.493
_exptl_absorpt_correction_T_max 0.9997
_exptl_absorpt_correction_T_min 0.9153
_exptl_absorpt_correction_type 'empirical(Parkin, Moezzi & Hope, 1995)'
_exptl_crystal_colour colourless
_exptl_crystal_density_diffrn 0.785
_exptl_crystal_density_method 'Not measured'
_exptl_crystal_description 'prism shaped'
_exptl_crystal_F_000 1724
_exptl_crystal_size_max 0.4
_exptl_crystal_size_mid 0.3
_exptl_crystal_size_min 0.2
_refine_diff_density_max 0.305
_refine_diff_density_min -0.191
_refine_diff_density_rms 0.046
_refine_ls_extinction_coef none
_refine_ls_extinction_method none
_refine_ls_goodness_of_fit_all 1.136
_refine_ls_goodness_of_fit_obs 1.076
_refine_ls_hydrogen_treatment Isotropic
_refine_ls_matrix_type full
_refine_ls_number_parameters 836
_refine_ls_number_reflns 4757
_refine_ls_number_restraints 7
_refine_ls_restrained_S_all 1.743
_refine_ls_restrained_S_obs 1.075
_refine_ls_R_factor_all 0.1793
_refine_ls_R_factor_obs 0.0988
_refine_ls_shift/esd_max 3.558
_refine_ls_shift/esd_mean 0.142
_refine_ls_structure_factor_coef Fsqd
_refine_ls_weighting_details 'w=1/[s^2^(Fo^2^)+( 0.1483P)^2^+8.1900P] where P=(Fo^2^+2Fc^2^)/3'
_refine_ls_weighting_scheme calc
_refine_ls_wR_factor_all 0.4641
_refine_ls_wR_factor_obs 0.2496
_reflns_number_observed 3437
_reflns_number_total 4967
_reflns_observed_criterion >2sigma(I)
_cod_data_source_file ja984237v.cif
_cod_data_source_block octa
_cod_depositor_comments
;
The following automatic conversions were performed:

'_refine_ls_weighting_scheme' value 'calc w=1/[s^2^(Fo^2^)+(
0.1483P)^2^+8.1900P] where P=(Fo^2^+2Fc^2^)/3' was changed to 'calc'.
New tag '_refine_ls_weighting_details' was created. The value of the
new tag was set to 'w=1/[s^2^(Fo^2^)+( 0.1483P)^2^+8.1900P] where
P=(Fo^2^+2Fc^2^)/3'.

Automatic conversion script
Id: cif_fix_values 3143 2015-03-26 13:38:13Z robertas 
;
_cod_original_cell_volume 6672(3)
_cod_database_code 4116414

loop_
_symmetry_equiv_pos_as_xyz
'x, y, z'
'-x, y, -z'
'x+1/2, y+1/2, z'
'-x+1/2, y+1/2, -z'

loop_
_atom_site_aniso_label
_atom_site_aniso_U_11
_atom_site_aniso_U_22
_atom_site_aniso_U_33
_atom_site_aniso_U_23
_atom_site_aniso_U_13
_atom_site_aniso_U_12
C1 0.241(42) 0.164(42) 0.196(31) 0.048(31) -0.061(30) -0.030(35)
C2 0.857(267) 0.056(53) 1.356(434) 0.006(103) 0.885(322) -0.044(85)
C3 0.475(112) 0.246(87) 0.420(92) -0.026(74) 0.283(91) 0.154(87)
C4 0.218(35) 0.152(39) 0.148(24) 0.027(25) 0.045(25) 0.046(34)
O5 0.189(17) 0.190(25) 0.120(10) 0.050(13) 0.029(11) 0.073(18)
C6 0.100(13) 0.097(23) 0.133(17) -0.010(14) 0.032(11) 0.041(13)
O7 0.195(16) 0.164(21) 0.083(8) -0.011(10) 0.048(10) 0.034(15)
N1 0.098(9) 0.117(18) 0.113(10) 0.033(11) 0.020(8) 0.049(11)
C1A 0.097(11) 0.078(17) 0.067(8) -0.009(9) 0.007(7) -0.024(11)
C1B 0.123(15) 0.088(23) 0.134(17) 0.015(16) 0.020(14) 0.046(15)
C1G1 0.128(18) 0.214(45) 0.173(25) 0.062(28) 0.037(18) -0.008(24)
C1G2 0.227(35) 0.167(36) 0.179(26) 0.055(25) 0.123(26) 0.048(30)
C1' 0.137(15) 0.102(21) 0.077(9) -0.011(11) 0.030(9) 0.040(14)
O1' 0.152(11) 0.125(16) 0.107(8) -0.046(10) 0.055(8) -0.032(11)
N2 0.111(11) 0.130(19) 0.124(12) -0.021(12) 0.052(9) 0.001(12)
C2D 0.105(15) 0.206(37) 0.143(19) -0.034(21) 0.051(14) -0.079(20)
C2G 0.139(18) 0.470(87) 0.114(14) -0.140(32) 0.043(13) -0.043(33)
C2B 0.170(22) 0.307(59) 0.128(17) -0.085(28) 0.056(16) -0.021(32)
C2A 0.118(14) 0.129(24) 0.142(17) -0.002(16) 0.080(14) 0.003(16)
C2' 0.093(11) 0.209(38) 0.089(12) -0.044(19) 0.028(10) -0.012(18)
O2' 0.132(12) 0.168(23) 0.120(12) -0.028(13) 0.028(9) 0.017(13)
N3 0.135(14) 0.108(20) 0.126(12) -0.007(14) 0.037(11) -0.001(14)
C3A 0.083(10) 0.173(29) 0.135(15) -0.058(17) 0.050(11) 0.003(14)
C3B 0.100(15) 0.130(29) 0.190(23) -0.001(21) 0.072(16) 0.014(17)
C3G 0.080(13) 0.218(50) 0.229(33) -0.012(32) 0.061(17) -0.055(23)
O3G1 0.170(20) 0.401(58) 0.230(25) 0.036(34) 0.088(19) -0.030(31)
O3G2 0.254(27) 0.146(24) 0.167(18) -0.008(15) 0.106(19) -0.009(20)
C3' 0.127(14) 0.039(17) 0.149(17) -0.028(12) 0.062(13) -0.009(12)
O3' 0.112(9) 0.159(18) 0.114(9) -0.012(11) 0.030(8) 0.023(11)
N4 0.100(9) 0.094(16) 0.115(10) -0.013(9) 0.050(7) -0.025(10)
C4A 0.132(15) 0.085(20) 0.080(9) 0.007(11) 0.022(10) -0.008(13)
C4B1 0.123(15) 0.104(25) 0.136(15) 0.012(16) 0.040(15) -0.028(15)
C4B2 0.260(37) 0.161(39) 0.076(12) -0.011(17) 0.015(16) -0.045(30)
C4' 0.124(13) 0.078(20) 0.116(13) -0.023(12) 0.073(11) -0.027(12)
O4' 0.134(11) 0.142(17) 0.110(9) -0.001(10) 0.042(8) -0.031(11)
N5 0.090(8) 0.064(15) 0.115(10) 0.000(9) 0.038(7) -0.001(8)
C5A 0.127(15) 0.093(23) 0.096(11) -0.021(13) 0.048(11) -0.023(13)
C5B 0.094(12) 0.116(25) 0.131(18) 0.007(16) 0.032(11) -0.018(13)
C5G 0.104(15) 0.143(37) 0.142(19) -0.017(20) 0.006(14) 0.009(17)
C5D1 0.240(38) 0.036(26) 0.228(34) 0.028(24) -0.010(29) 0.038(25)
C5D2 0.170(32) 0.148(43) 0.268(47) -0.027(36) 0.005(33) 0.047(30)
C5' 0.121(13) 0.045(16) 0.109(12) 0.021(11) 0.035(10) -0.004(11)
O5' 0.134(10) 0.116(15) 0.084(7) -0.023(8) 0.024(7) -0.006(9)
N6 0.103(9) 0.068(14) 0.102(9) 0.000(9) 0.027(7) 0.008(9)
C6A 0.101(11) 0.073(18) 0.121(13) -0.034(12) 0.035(10) 0.001(11)
C6B1 0.140(19) 0.125(27) 0.143(17) 0.017(18) 0.061(17) 0.011(19)
C6B2 0.108(14) 0.151(30) 0.146(18) -0.012(19) 0.046(14) 0.024(18)
C6' 0.153(17) 0.071(18) 0.078(10) -0.016(10) 0.045(11) 0.009(14)
O6' 0.141(11) 0.127(16) 0.093(9) -0.005(10) 0.038(8) -0.035(10)
N7 0.094(8) 0.088(15) 0.074(8) -0.007(8) 0.010(7) -0.019(9)
C7A 0.120(14) 0.074(22) 0.090(14) -0.020(13) 0.040(11) -0.017(14)
C7B 0.096(13) 0.183(31) 0.090(11) -0.011(15) 0.042(11) -0.042(17)
C7G 0.298(51) 0.235(47) 0.224(35) -0.128(36) 0.214(41) -0.131(43)
C7D1 0.161(43) 0.782(264) 0.515(124) -0.274(158) 0.172(62) -0.134(92)
C7D2 0.234(34) 0.150(37) 0.193(30) -0.066(28) 0.132(28) -0.097(29)
C7' 0.150(18) 0.097(31) 0.135(19) -0.035(19) 0.096(16) -0.025(17)
O7' 0.213(17) 0.116(16) 0.117(9) -0.021(10) 0.092(11) -0.057(13)
N8 0.121(12) 0.125(26) 0.100(12) -0.016(14) 0.048(10) 0.006(13)
C8A 0.143(18) 0.135(27) 0.123(16) -0.026(18) 0.061(14) -0.009(18)
C8B 0.121(19) 0.227(47) 0.207(32) -0.022(39) 0.056(21) -0.039(28)
C8' 0.182(25) 0.173(35) 0.088(11) -0.051(16) 0.039(14) -0.064(24)
O8' 0.200(18) 0.196(29) 0.192(18) -0.071(20) 0.091(15) -0.028(19)
N9 0.263(34) 0.128(25) 0.258(32) 0.005(24) 0.188(32) -0.006(26)
C10 0.166(27) 0.235(58) 0.219(38) -0.002(39) -0.039(28) -0.034(34)
O1W 0.356(66) 0.618(164) 0.449(80) 0.175(99) 0.001(58) -0.196(91)

loop_
_atom_site_label
_atom_site_type_symbol
_atom_site_fract_x
_atom_site_fract_y
_atom_site_fract_z
_atom_site_U_iso_or_equiv
_atom_site_thermal_displace_type
_atom_site_occupancy
_atom_site_calc_flag
_atom_site_refinement_flags
C1 C 0.7964(19) 0.0827(40) 1.0122(19) 0.262(28) Uani 1 d D
H11 H 1.7836(35) -3.8962(120) 0.7049(47) 0.031(23) Uiso 1 d .
H12 H 0.3479(34) -2.8349(102) 1.0848(43) 0.014(19) Uiso 1 d .
H13 H 0.8277(53) 0.1974(161) 1.0257(60) 0.093(38) Uiso 1 d .
C2 C 0.7418(67) -0.0618(63) 1.0114(65) 0.611(146) Uani 1 d D
H51 H 0.7178(38) -0.0632(136) 0.9942(47) 0.026(23) Uiso 1 d .
H52 H 0.5744(29) -0.1885(95) 0.8585(34) 0.011(16) Uiso 1 d .
H53 H 0.7396(59) -0.1850(186) 1.0083(72) 0.084(44) Uiso 1 d .
C3 C 0.7978(33) -0.0391(80) 0.9397(40) 0.350(47) Uani 1 d D
H31 H 0.7750(38) -0.1167(130) 0.9234(51) 0.036(25) Uiso 1 d .
H32 H 0.8381(37) -0.2898(119) 0.8980(43) 0.135(26) Uiso 1 d .
H33 H 0.7807(34) -0.0897(130) 0.9566(45) 0.024(21) Uiso 1 d .
C4 C 0.7579(16) -0.0042(37) 0.9650(16) 0.188(15) Uani 1 d D
O5 O 0.7186(9) 0.0729(25) 0.9090(8) 0.182(9) Uani 1 d .
C6 C 0.6849(8) 0.1554(25) 0.9121(12) 0.118(8) Uani 1 d .
O7 O 0.6763(9) 0.1792(20) 0.9540(7) 0.153(8) Uani 1 d .
N1 N 0.6616(6) 0.2086(20) 0.8537(8) 0.120(6) Uani 1 d .
H1 H 0.7225(40) 0.2667(129) 0.8425(48) 0.051(28) Uiso 1 d .
C1A C 0.6255(7) 0.3005(20) 0.8415(8) 0.093(6) Uani 1 d .
H1A H 0.6407(28) 0.3396(92) 0.8739(37) 0.006(15) Uiso 1 d .
C1B C 0.6193(10) 0.3742(28) 0.7861(12) 0.130(9) Uani 1 d .
H1B H 0.5931(65) 0.3559(178) 0.7454(76) 0.092(44) Uiso 1 d .
C1G1 C 0.6751(13) 0.4385(43) 0.8027(17) 0.184(16) Uani 1 d .
H1G1 H 0.7973(57) 0.3870(194) 1.0371(74) 0.075(41) Uiso 1 d .
H1G2 H 0.6401(59) 0.4632(172) 0.7709(64) 0.067(36) Uiso 1 d .
H1G3 H 0.6927(58) 0.4682(166) 0.8729(70) 0.069(42) Uiso 1 d .
C1G2 C 0.5763(16) 0.4693(41) 0.7675(17) 0.179(14) Uani 1 d .
H21 H 0.5231(38) 0.4226(114) 0.7612(43) 0.042(25) Uiso 1 d .
H22 H 0.5432(30) 0.5775(99) 0.8300(36) 0.028(20) Uiso 1 d .
H23 H 0.5772(34) 0.4855(110) 0.7260(46) 0.031(23) Uiso 1 d .
C1' C 0.5691(9) 0.2496(24) 0.8246(8) 0.113(8) Uani 1 d .
O1' O 0.5493(6) 0.1772(17) 0.7853(6) 0.130(6) Uani 1 d .
N2 N 0.5457(7) 0.2853(22) 0.8637(9) 0.122(6) Uani 1 d .
C2D C 0.5719(11) 0.3738(36) 0.9186(13) 0.154(14) Uani 1 d .
H2D1 H 0.6142(44) 0.3975(127) 0.9472(48) 0.057(28) Uiso 1 d .
H2D2 H 1.3023(26) -0.8733(106) 1.3055(43) 0.005(16) Uiso 1 d .
C2G C 0.5343(11) 0.3302(56) 0.9526(11) 0.247(29) Uani 1 d .
H2G1 H 0.5509(37) 0.3512(110) 0.9112(43) 0.021(24) Uiso 1 d .
H2G2 H 0.5121(37) 0.4124(114) 0.9749(44) 0.040(25) Uiso 1 d .
C2B C 0.4799(13) 0.3038(51) 0.8985(13) 0.206(20) Uani 1 d .
H2B1 H 0.5134(48) -0.0119(135) 0.9988(69) 0.072(42) Uiso 1 d .
H2B2 H 0.9810(66) 0.1995(193) 0.3468(76) 0.100(52) Uiso 1 d .
C2A C 0.4921(10) 0.2357(28) 0.8491(11) 0.122(8) Uani 1 d .
H39 H 0.5155(28) 0.1865(89) 0.8514(28) 0.005(15) Uiso 1 d .
C2' C 0.4552(8) 0.2503(40) 0.7878(10) 0.136(11) Uani 1 d .
O2' O 0.4462(7) 0.3496(25) 0.7566(9) 0.151(8) Uani 1 d .
N3 N 0.4246(7) 0.1672(25) 0.7527(9) 0.132(7) Uani 1 d .
H3 H 0.4313(7) 0.0991(25) 0.7711(9) 0.000(17) Uiso 1 calc R
C3A C 0.3831(7) 0.1645(30) 0.6914(11) 0.131(10) Uani 1 d .
H3A H 0.3684(37) 0.2030(114) 0.7252(44) 0.040(24) Uiso 1 d .
C3B C 0.3349(10) 0.0811(33) 0.6739(15) 0.138(10) Uani 1 d .
H451 H 0.3009(28) 0.0937(92) 0.6932(32) 0.017(18) Uiso 1 d .
H452 H 0.2994(33) 0.0832(89) 0.6428(33) 0.023(17) Uiso 1 d .
C3G C 0.3569(10) -0.0383(49) 0.6831(19) 0.179(17) Uani 1 d .
H3G H 0.3722(42) -0.0577(130) 0.6258(58) 0.052(29) Uiso 1 d .
O3G1 O 0.3346(12) -0.1363(54) 0.7037(14) 0.268(18) Uani 1 d .
O3G2 O 0.3956(13) -0.0856(25) 0.6761(12) 0.185(9) Uani 1 d .
C3' C 0.3986(9) 0.1552(21) 0.6373(12) 0.105(6) Uani 1 d .
O3' O 0.3662(6) 0.1557(20) 0.5818(7) 0.137(6) Uani 1 d .
N4 N 0.4526(6) 0.1354(18) 0.6562(7) 0.103(5) Uani 1 d .
H4 H 0.4264(33) 0.0602(118) 0.6486(35) 0.020(18) Uiso 1 d .
C4A C 0.4717(9) 0.1268(24) 0.6075(8) 0.109(7) Uani 1 d .
C4B1 C 0.5297(9) 0.0766(29) 0.6400(12) 0.129(9) Uani 1 d .
H4B1 H 0.5523(9) 0.1288(29) 0.6737(12) 0.239(175) Uiso 1 calc R
H4B2 H 0.5431(9) 0.0706(29) 0.6093(12) 0.132(76) Uiso 1 calc R
H4B3 H 0.5296(9) -0.0004(29) 0.6572(12) 0.073(40) Uiso 1 calc R
C4B2 C 0.4726(14) 0.2537(34) 0.5823(11) 0.189(17) Uani 1 d .
H4B1 H 0.4949(14) 0.3040(34) 0.6171(11) 0.063(30) Uiso 1 calc R
H4B2 H 0.4369(14) 0.2849(34) 0.5621(11) 2.000(5821) Uiso 1 calc R
H4B3 H 0.4867(14) 0.2504(34) 0.5522(11) 0.032(24) Uiso 1 calc R
C4' C 0.4375(8) 0.0422(23) 0.5542(10) 0.099(6) Uani 1 d .
O4' O 0.4267(6) 0.0644(18) 0.4991(7) 0.134(6) Uani 1 d .
N5 N 0.4235(6) -0.0571(16) 0.5728(7) 0.093(5) Uani 1 d .
H5 H 0.4222(24) -0.0646(78) 0.6218(29) 0.011(14) Uiso 1 d .
C5A C 0.3996(9) -0.1503(23) 0.5240(9) 0.106(7) Uani 1 d .
H5A H 0.4146(54) -0.1694(159) 0.5020(70) 0.057(41) Uiso 1 d .
C5B C 0.3960(9) -0.2709(27) 0.5553(13) 0.121(8) Uani 1 d .
H5B1 H 0.3627(66) -0.3164(170) 0.5486(66) 0.085(42) Uiso 1 d .
H5B2 H 0.4000(107) -0.2891(274) 0.5924(119) 0.125(87) Uiso 1 d .
C5G C 0.4450(11) -0.3236(37) 0.6025(14) 0.148(12) Uani 1 d .
H5G H 0.4687(37) -0.2591(109) 0.6496(43) 0.034(23) Uiso 1 d .
C5D1 C 0.4306(18) -0.4397(33) 0.6255(20) 0.213(22) Uani 1 d .
H5D1 H 0.5897(34) -1.1443(110) 0.6059(41) 0.039(23) Uiso 1 d .
H5D2 H 0.4517(36) -0.3114(113) 0.6834(41) 0.040(24) Uiso 1 d .
H5D3 H 0.3719(40) -0.3433(121) 0.7122(45) 0.052(27) Uiso 1 d .
C5D2 C 0.4855(19) -0.3300(44) 0.5794(26) 0.232(24) Uani 1 d .
H5D1 H 1.3608(48) 1.2461(144) 1.6865(56) 0.053(30) Uiso 1 d .
H5D2 H 0.4201(57) -0.4842(175) 0.4567(68) 0.089(42) Uiso 1 d .
H5D3 H 0.5109(64) -0.2758(193) 0.5496(72) 0.091(50) Uiso 1 d .
C5' C 0.3422(8) -0.1166(20) 0.4706(10) 0.098(6) Uani 1 d .
O5' O 0.3268(6) -0.1600(16) 0.4216(6) 0.121(5) Uani 1 d .
N6 N 0.3143(6) -0.0377(17) 0.4906(7) 0.099(5) Uani 1 d .
H6 H 0.3374(39) -0.0446(126) 0.5569(47) 0.062(28) Uiso 1 d .
C6A C 0.2626(8) -0.0011(22) 0.4449(10) 0.104(6) Uani 1 d .
C6B1 C 0.2242(11) -0.1017(30) 0.4263(13) 0.137(9) Uani 1 d .
H6B1 H 0.2359(11) -0.1632(30) 0.4074(13) 0.090(69) Uiso 1 calc R
H6B2 H 0.1894(11) -0.0748(30) 0.3963(13) 0.111(65) Uiso 1 calc R
H6B3 H 0.2226(11) -0.1322(30) 0.4633(13) 0.074(39) Uiso 1 calc R
C6B2 C 0.2456(10) 0.0934(31) 0.4742(12) 0.139(10) Uani 1 d .
H6B1 H 0.2708(10) 0.1576(31) 0.4862(12) 0.154(105) Uiso 1 calc R
H6B2 H 0.2441(10) 0.0632(31) 0.5113(12) 0.070(43) Uiso 1 calc R
H6B3 H 0.2109(10) 0.1215(31) 0.4445(12) 0.118(62) Uiso 1 calc R
C6' C 0.2662(10) 0.0496(20) 0.3853(8) 0.104(6) Uani 1 d .
O6' O 0.2250(6) 0.0481(19) 0.3347(7) 0.126(6) Uani 1 d .
N7 N 0.3085(6) 0.1104(17) 0.3952(6) 0.096(5) Uani 1 d .
H7 H 0.3348(29) 0.1130(90) 0.4390(36) 0.013(17) Uiso 1 d .
C7A C 0.3147(9) 0.1662(24) 0.3442(11) 0.098(7) Uani 1 d .
H7A H 0.2842(45) 0.2298(135) 0.3107(54) 0.049(29) Uiso 1 d .
C7B C 0.3602(9) 0.2613(25) 0.3712(10) 0.123(10) Uani 1 d D
H7B1 H 0.3335(38) 0.2674(122) 0.3476(41) 0.008(21) Uiso 1 d .
H7B2 H 0.3290(47) 0.2052(148) 0.3775(57) 0.036(30) Uiso 1 d .
C7G C 0.3462(15) 0.3751(30) 0.3918(17) 0.216(24) Uani 1 d D
H7G H 0.3593(15) 0.3447(30) 0.4351(17) 0.052(31) Uiso 1 calc R
C7D1 C 0.3169(22) 0.4710(66) 0.4052(48) 0.479(95) Uani 1 d D
H7D1 H 0.1547(146) 0.9540(436) -0.1110(161) 0.203(147) Uiso 1 d .
H7D2 H 0.2963(33) 0.4314(94) 0.3665(37) 0.016(20) Uiso 1 d .
H7D3 H 0.4895(41) 1.0638(122) 0.3314(47) 0.043(27) Uiso 1 d .
C7D2 C 0.3925(15) 0.4591(39) 0.4134(19) 0.179(15) Uani 1 d D
H551 H 0.8476(74) 1.8500(215) 0.7285(94) 0.114(60) Uiso 1 d .
H552 H 0.3887(31) 0.4535(102) 0.3721(40) 0.027(20) Uiso 1 d .
H553 H 0.3925(34) 0.5523(125) 0.3955(40) 0.026(22) Uiso 1 d .
C7' C 0.3203(12) 0.0833(37) 0.2951(13) 0.116(9) Uani 1 d .
O7' O 0.3138(8) 0.1211(18) 0.2453(7) 0.142(7) Uani 1 d .
N8 N 0.3252(8) -0.0355(29) 0.3127(10) 0.116(7) Uani 1 d .
H8 H 0.3461(52) -0.0409(144) 0.3476(70) 0.051(36) Uiso 1 d .
C8A C 0.3242(11) -0.1160(32) 0.2683(13) 0.133(9) Uani 1 d .
H8A H 0.3291(43) -0.0663(129) 0.2302(56) 0.055(30) Uiso 1 d .
C8B C 0.3667(11) -0.2185(45) 0.2992(20) 0.192(16) Uani 1 d .
H8B1 H 0.4017(11) -0.1847(45) 0.3224(20) 0.058(34) Uiso 1 calc R
H8B2 H 0.3663(11) -0.2693(45) 0.2664(20) 0.270(172) Uiso 1 calc R
H8B3 H 0.3580(11) -0.2639(45) 0.3276(20) 0.082(54) Uiso 1 calc R
C8' C 0.2648(14) -0.1749(35) 0.2287(10) 0.156(13) Uani 1 d .
O8' O 0.2642(10) -0.2532(29) 0.1936(12) 0.196(10) Uani 1 d .
N9 N 0.2248(15) -0.1254(30) 0.2345(16) 0.190(13) Uani 1 d .
H9 H 0.2219(42) -0.0083(140) 0.3040(58) 0.032(30) Uiso 1 d .
C10 C 0.1679(17) -0.1741(56) 0.2045(22) 0.255(27) Uani 1 d .
H101 H 0.1262(44) -0.0441(136) 0.2172(51) 0.070(31) Uiso 1 d .
H102 H 0.1729(20) -0.3574(74) 0.0726(24) 0.000(13) Uiso 1 d .
H103 H 0.1413(44) -0.1164(129) 0.1672(51) 0.040(27) Uiso 1 d .
O1W O 0.4370(26) -0.2425(103) 0.1440(34) 0.544(72) Uani 1 d .

loop_
_atom_type_symbol
_atom_type_description
_atom_type_scat_dispersion_real
_atom_type_scat_dispersion_imag
_atom_type_scat_source
C C 0.0181 0.0091 'International Tables Vol C Tables 4.2.6.8 and 6.1.1.4'
H H 0.0000 0.0000 'International Tables Vol C Tables 4.2.6.8 and 6.1.1.4'
O O 0.0492 0.0322 'International Tables Vol C Tables 4.2.6.8 and 6.1.1.4'
N N 0.0311 0.0180 'International Tables Vol C Tables 4.2.6.8 and 6.1.1.4'

loop_
_geom_angle_atom_site_label_1
_geom_angle_atom_site_label_2
_geom_angle_atom_site_label_3
_geom_angle
_geom_angle_publ_flag
C1 C4 C2 95.3(58) yes
C1 C4 O5 105.0(30) yes
C2 C4 O5 122.1(69) yes
C1 C4 C3 92.9(48) yes
C2 C4 C3 133.0(63) yes
O5 C4 C3 99.9(37) yes
C6 O5 C4 125.8(23) yes
O7 C6 O5 129.0(25) yes
O7 C6 N1 125.1(22) yes
O5 C6 N1 105.8(20) yes
C6 N1 C1A 120.4(18) yes
N1 C1A C1B 112.5(17) yes
N1 C1A C1' 109.9(18) yes
C1B C1A C1' 106.3(16) yes
C1A C1B C1G2 114.0(24) yes
C1A C1B C1G1 109.0(19) yes
C1G2 C1B C1G1 108.0(31) yes
O1' C1' N2 121.7(24) yes
O1' C1' C1A 121.4(19) yes
N2 C1' C1A 116.6(18) yes
C1' N2 C2A 117.4(20) yes
C1' N2 C2D 123.6(20) yes
C2A N2 C2D 119.0(18) yes
N2 C2D C2G 93.0(22) yes
C2B C2G C2D 105.5(23) yes
C2G C2B C2A 104.5(25) yes
C2' C2A N2 113.7(21) yes
C2' C2A C2B 114.8(26) yes
N2 C2A C2B 100.5(22) yes
N3 C2' O2' 111.2(23) yes
N3 C2' C2A 124.2(39) yes
O2' C2' C2A 124.6(32) yes
C2' N3 C3A 133.3(33) yes
N3 C3A C3' 116.8(16) yes
N3 C3A C3B 120.7(27) yes
C3' C3A C3B 106.4(19) yes
C3G C3B C3A 105.3(21) yes
O3G2 C3G C3B 133.6(33) yes
O3G2 C3G O3G1 104.2(44) yes
C3B C3G O3G1 122.2(31) yes
O3' C3' N4 121.5(19) yes
O3' C3' C3A 123.0(20) yes
N4 C3' C3A 115.2(19) yes
C3' N4 C4A 119.4(16) yes
N4 C4A C4' 111.8(18) yes
N4 C4A C4B1 108.0(16) yes
C4' C4A C4B1 107.7(22) yes
N4 C4A C4B2 108.2(23) yes
C4' C4A C4B2 111.9(17) yes
C4B1 C4A C4B2 109.1(23) yes
O4' C4' N5 124.0(20) yes
O4' C4' C4A 120.8(22) yes
N5 C4' C4A 115.1(18) yes
C4' N5 C5A 116.1(17) yes
N5 C5A C5' 112.9(20) yes
N5 C5A C5B 110.7(17) yes
C5' C5A C5B 109.0(18) yes
C5G C5B C5A 118.5(24) yes
C5B C5G C5D2 110.9(32) yes
C5B C5G C5D1 108.2(27) yes
C5D2 C5G C5D1 117.5(38) yes
O5' C5' N6 126.9(18) yes
O5' C5' C5A 119.0(22) yes
N6 C5' C5A 114.0(18) yes
C5' N6 C6A 117.5(16) yes
N6 C6A C6B2 106.9(17) yes
N6 C6A C6B1 110.7(20) yes
C6B2 C6A C6B1 110.3(22) yes
N6 C6A C6' 109.3(17) yes
C6B2 C6A C6' 109.2(21) yes
C6B1 C6A C6' 110.4(18) yes
O6' C6' N7 124.2(19) yes
O6' C6' C6A 117.0(21) yes
N7 C6' C6A 117.3(16) yes
C6' N7 C7A 122.0(15) yes
N7 C7A C7' 117.0(24) yes
N7 C7A C7B 110.2(18) yes
C7' C7A C7B 112.1(17) yes
C7G C7B C7A 116.0(20) yes
C7D1 C7G C7B 163.1(36) yes
C7D1 C7G C7D2 86.8(32) yes
C7B C7G C7D2 110.0(28) yes
O7' C7' N8 126.3(27) yes
O7' C7' C7A 120.2(36) yes
N8 C7' C7A 112.8(23) yes
C8A N8 C7' 116.3(25) yes
N8 C8A C8B 112.4(27) yes
N8 C8A C8' 111.5(24) yes
C8B C8A C8' 109.0(29) yes
O8' C8' N9 129.7(30) yes
O8' C8' C8A 112.4(33) yes
N9 C8' C8A 117.6(30) yes
C8' N9 C10 124.1(37) yes

loop_
_geom_bond_atom_site_label_1
_geom_bond_atom_site_label_2
_geom_bond_distance
_geom_bond_publ_flag
C1 C4 1.51(3) yes
C2 C4 1.51(3) yes
C3 C4 1.54(3) yes
C4 O5 1.55(4) yes
O5 C6 1.35(3) yes
C6 O7 1.15(3) yes
C6 N1 1.37(3) yes
N1 C1A 1.39(3) yes
C1A C1B 1.49(3) yes
C1A C1' 1.56(3) yes
C1B C1G2 1.52(4) yes
C1B C1G1 1.61(5) yes
C1' O1' 1.17(3) yes
C1' N2 1.41(3) yes
N2 C2A 1.49(3) yes
N2 C2D 1.53(4) yes
C2D C2G 1.66(5) yes
C2G C2B 1.51(4) yes
C2B C2A 1.56(4) yes
C2A C2' 1.35(3) yes
C2' N3 1.29(3) yes
C2' O2' 1.30(4) yes
N3 C3A 1.39(3) yes
C3A C3' 1.53(3) yes
C3A C3B 1.54(4) yes
C3B C3G 1.46(6) yes
C3G O3G2 1.29(4) yes
C3G O3G1 1.46(6) yes
C3' O3' 1.21(2) yes
C3' N4 1.39(3) yes
N4 C4A 1.48(3) yes
C4A C4' 1.52(3) yes
C4A C4B1 1.56(3) yes
C4A C4B2 1.56(4) yes
C4' O4' 1.22(2) yes
C4' N5 1.33(3) yes
N5 C5A 1.48(3) yes
C5A C5' 1.57(3) yes
C5A C5B 1.57(4) yes
C5B C5G 1.45(4) yes
C5G C5D2 1.47(7) yes
C5G C5D1 1.54(6) yes
C5' O5' 1.15(2) yes
C5' N6 1.40(3) yes
N6 C6A 1.42(2) yes
C6A C6B2 1.47(3) yes
C6A C6B1 1.49(4) yes
C6A C6' 1.57(3) yes
C6' O6' 1.23(2) yes
C6' N7 1.30(3) yes
N7 C7A 1.44(3) yes
C7A C7' 1.55(3) yes
C7A C7B 1.56(3) yes
C7B C7G 1.49(3) yes
C7G C7D1 1.48(3) yes
C7G C7D2 1.50(3) yes
C7' O7' 1.19(3) yes
C7' N8 1.39(4) yes
N8 C8A 1.38(3) yes
C8A C8B 1.58(5) yes
C8A C8' 1.64(4) yes
C8' O8' 1.21(4) yes
C8' N9 1.32(4) yes
N9 C10 1.52(5) yes

loop_
_geom_torsion_atom_site_label_1
_geom_torsion_atom_site_label_2
_geom_torsion_atom_site_label_3
_geom_torsion_atom_site_label_4
_geom_torsion
_geom_torsion_publ_flag
C1 C4 O5 C6 -63.0(50) yes
C2 C4 O5 C6 43.3(70) yes
C3 C4 O5 C6 -158.8(47) yes
C4 O5 C6 O7 -5.2(52) yes
C4 O5 C6 N1 174.6(31) yes
O7 C6 N1 C1A 1.4(41) yes
O5 C6 N1 C1A -178.4(21) yes
C6 N1 C1A C1B 159.8(23) yes
C6 N1 C1A C1' -81.9(24) yes
N1 C1A C1B C1G2 174.8(26) yes
C1' C1A C1B C1G2 54.5(32) yes
N1 C1A C1B C1G1 -64.4(30) yes
C1' C1A C1B C1G1 175.3(25) yes
N1 C1A C1' O1' -51.9(26) yes
C1B C1A C1' O1' 70.1(28) yes
N1 C1A C1' N2 121.4(20) yes
C1B C1A C1' N2 -116.6(22) yes
O1' C1' N2 C2A -5.6(34) yes
C1A C1' N2 C2A -178.8(21) yes
O1' C1' N2 C2D 176.0(25) yes
C1A C1' N2 C2D 2.7(33) yes
C1' N2 C2D C2G -161.1(27) yes
C2A N2 C2D C2G 20.5(34) yes
N2 C2D C2G C2B -36.9(43) yes
C2D C2G C2B C2A 42.8(50) yes
C1' N2 C2A C2' -52.6(36) yes
C2D N2 C2A C2' 125.9(30) yes
C1' N2 C2A C2B -175.8(26) yes
C2D N2 C2A C2B 2.7(34) yes
C2G C2B C2A C2' -150.4(39) yes
C2G C2B C2A N2 -28.0(42) yes
N2 C2A C2' N3 131.7(25) yes
C2B C2A C2' N3 -113.4(33) yes
N2 C2A C2' O2' -47.8(36) yes
C2B C2A C2' O2' 67.2(35) yes
O2' C2' N3 C3A -4.6(34) yes
C2A C2' N3 C3A 175.8(22) yes
C2' N3 C3A C3' 82.8(34) yes
C2' N3 C3A C3B -145.2(28) yes
N3 C3A C3B C3G -63.6(34) yes
C3' C3A C3B C3G 72.7(32) yes
C3A C3B C3G O3G2 -33.5(55) yes
C3A C3B C3G O3G1 147.7(30) yes
N3 C3A C3' O3' -177.8(28) yes
C3B C3A C3' O3' 44.0(36) yes
N3 C3A C3' N4 7.8(37) yes
C3B C3A C3' N4 -130.4(23) yes
O3' C3' N4 C4A 6.3(35) yes
C3A C3' N4 C4A -179.2(22) yes
C3' N4 C4A C4' -49.0(29) yes
C3' N4 C4A C4B1 -167.3(21) yes
C3' N4 C4A C4B2 74.7(25) yes
N4 C4A C4' O4' 141.6(21) yes
C4B1 C4A C4' O4' -99.9(27) yes
C4B2 C4A C4' O4' 20.1(34) yes
N4 C4A C4' N5 -41.7(27) yes
C4B1 C4A C4' N5 76.7(23) yes
C4B2 C4A C4' N5 -163.3(23) yes
O4' C4' N5 C5A 8.1(31) yes
C4A C4' N5 C5A -168.5(19) yes
C4' N5 C5A C5' -69.3(24) yes
C4' N5 C5A C5B 168.2(18) yes
N5 C5A C5B C5G -59.9(34) yes
C5' C5A C5B C5G 175.4(28) yes
C5A C5B C5G C5D2 -50.0(43) yes
C5A C5B C5G C5D1 179.8(27) yes
N5 C5A C5' O5' 155.5(20) yes
C5B C5A C5' O5' -81.1(25) yes
N5 C5A C5' N6 -27.2(25) yes
C5B C5A C5' N6 96.2(22) yes
O5' C5' N6 C6A -4.2(33) yes
C5A C5' N6 C6A 178.8(19) yes
C5' N6 C6A C6B2 -171.4(21) yes
C5' N6 C6A C6B1 68.4(26) yes
C5' N6 C6A C6' -53.4(24) yes
N6 C6A C6' O6' 156.3(21) yes
C6B2 C6A C6' O6' -87.1(25) yes
C6B1 C6A C6' O6' 34.4(28) yes
N6 C6A C6' N7 -37.1(26) yes
C6B2 C6A C6' N7 79.4(24) yes
C6B1 C6A C6' N7 -159.1(21) yes
O6' C6' N7 C7A -11.2(34) yes
C6A C6' N7 C7A -176.7(19) yes
C6' N7 C7A C7' -66.7(29) yes
C6' N7 C7A C7B 163.6(21) yes
N7 C7A C7B C7G -76.3(29) yes
C7' C7A C7B C7G 151.4(27) yes
C7A C7B C7G C7D1 -2.6(186) yes
C7A C7B C7G C7D2 -177.3(28) yes
N7 C7A C7' O7' 163.5(21) yes
C7B C7A C7' O7' -67.8(32) yes
N7 C7A C7' N8 -7.6(32) yes
C7B C7A C7' N8 121.2(25) yes
O7' C7' N8 C8A 2.4(42) yes
C7A C7' N8 C8A 172.8(21) yes
C7' N8 C8A C8B 138.8(28) yes
C7' N8 C8A C8' -98.4(31) yes
N8 C8A C8' O8' -173.8(30) yes
C8B C8A C8' O8' -49.1(37) yes
N8 C8A C8' N9 12.2(43) yes
C8B C8A C8' N9 136.9(32) yes
O8' C8' N9 C10 11.5(62) yes
C8A C8' N9 C10 -175.7(36) yes

loop_
_cod_related_entry_id
_cod_related_entry_database
_cod_related_entry_code
1 ChemSpider 30660567
